data_2018273
loop_
_publ_author_name
'Schwarzer, Anke'
'Weber, Edwin'

_publ_section_title
;
 Three new fluorinated <i>N</i>-phenyl-substituted pentacyclic
 ethanoanthracenedicarboximides
;
_journal_coeditor_code EG3076
_journal_issue 11
_journal_name_full 'Acta Crystallographica Section C'
_journal_page_first o457
_journal_page_last o460
_journal_paper_doi 10.1107/S0108270111042454
_journal_volume 67
_journal_year 2011
_chemical_formula_iupac 'C24 H12 F5 N O2'
_chemical_formula_moiety 'C24 H12 F5 N O2'
_chemical_formula_sum 'C24 H12 F5 N O2'
_chemical_formula_weight 441.35
_chemical_name_systematic <i>N</i>-(2,3,4,5,6-Pentafluorophenyl)-9,10-dihydro-9,10-ethanoanthracene-11,12-dicarboximide
_space_group_IT_number 56
_symmetry_cell_setting orthorhombic
_symmetry_space_group_name_Hall '-P 2ab 2ac'
_symmetry_space_group_name_H-M 'P c c n'
_atom_sites_solution_hydrogens geom
_atom_sites_solution_primary direct
_atom_sites_solution_secondary difmap
_audit_creation_method SHELXL-97
_cell_angle_alpha 90.00
_cell_angle_beta 90.00
_cell_angle_gamma 90.00
_cell_formula_units_Z 8
_cell_length_a 18.259(4)
_cell_length_b 24.104(6)
_cell_length_c 8.4301(18)
_cell_measurement_reflns_used 808
_cell_measurement_temperature 93(2)
_cell_measurement_theta_max 19.86
_cell_measurement_theta_min 2.23
_cell_volume 3710.2(15)
_computing_cell_refinement 'SMART (Bruker, 2007)'
_computing_data_collection 'SMART (Bruker, 2007)'
_computing_data_reduction 'SAINT (Bruker, 2007)'
_computing_molecular_graphics 'SHELXTL (Sheldrick, 2008)'
_computing_publication_material 'SHELXTL (Sheldrick, 2008)'
_computing_structure_refinement 'SHELXL97 (Sheldrick, 2008)'
_computing_structure_solution 'SHELXS97 (Sheldrick, 2008)'
_diffrn_ambient_temperature 93(2)
_diffrn_measured_fraction_theta_full 1.000
_diffrn_measured_fraction_theta_max 1.000
_diffrn_measurement_device_type 'Bruker SMART CCD area-detector'
_diffrn_measurement_method '\f and \w scans'
_diffrn_radiation_monochromator graphite
_diffrn_radiation_source 'fine-focus sealed tube'
_diffrn_radiation_type MoK\a
_diffrn_radiation_wavelength 0.71073
_diffrn_reflns_av_R_equivalents 0.1522
_diffrn_reflns_av_sigmaI/netI 0.1159
_diffrn_reflns_limit_h_max 22
_diffrn_reflns_limit_h_min -22
_diffrn_reflns_limit_k_max 24
_diffrn_reflns_limit_k_min -29
_diffrn_reflns_limit_l_max 10
_diffrn_reflns_limit_l_min -9
_diffrn_reflns_number 20727
_diffrn_reflns_theta_full 26.00
_diffrn_reflns_theta_max 26.00
_diffrn_reflns_theta_min 1.40
_exptl_absorpt_coefficient_mu 0.135
_exptl_absorpt_correction_type none
_exptl_crystal_colour colourless
_exptl_crystal_density_diffrn 1.580
_exptl_crystal_density_method 'not measured'
_exptl_crystal_description needle
_exptl_crystal_F_000 1792
_exptl_crystal_size_max 0.49
_exptl_crystal_size_mid 0.07
_exptl_crystal_size_min 0.05
_refine_diff_density_max 0.449
_refine_diff_density_min -0.450
_refine_ls_extinction_coef 0.0130(11)
_refine_ls_extinction_expression Fc^*^=kFc[1+0.001xFc^2^\l^3^/sin(2\q)]^-1/4^
_refine_ls_extinction_method SHELXL
_refine_ls_goodness_of_fit_ref 1.001
_refine_ls_hydrogen_treatment constr
_refine_ls_matrix_type full
_refine_ls_number_parameters 290
_refine_ls_number_reflns 3652
_refine_ls_number_restraints 0
_refine_ls_restrained_S_all 1.001
_refine_ls_R_factor_all 0.1369
_refine_ls_R_factor_gt 0.0636
_refine_ls_shift/su_max 0.000
_refine_ls_shift/su_mean 0.000
_refine_ls_structure_factor_coef Fsqd
_refine_ls_weighting_details 'calc w=1/[\s^2^(Fo^2^)+(0.0803P)^2^+0.0000P] where P=(Fo^2^+2Fc^2^)/3'
_refine_ls_weighting_scheme calc
_refine_ls_wR_factor_gt 0.1317
_refine_ls_wR_factor_ref 0.1743
_reflns_number_gt 1997
_reflns_number_total 3652
_reflns_threshold_expression I>2\s(I)
_cod_data_source_file eg3076.cif
_cod_data_source_block IIc
_cod_original_cell_volume 3710.1(14)
_cod_database_code 2018273
_cod_database_fobs_code 2018273

loop_
_symmetry_equiv_pos_as_xyz
'x, y, z'
'-x+1/2, -y+1/2, z'
'-x, y+1/2, -z+1/2'
'x+1/2, -y, -z+1/2'
'-x, -y, -z'
'x-1/2, y-1/2, -z'
'x, -y-1/2, z-1/2'
'-x-1/2, y, z-1/2'

loop_
_atom_site_type_symbol
_atom_site_label
_atom_site_fract_x
_atom_site_fract_y
_atom_site_fract_z
_atom_site_U_iso_or_equiv
_atom_site_adp_type
_atom_site_calc_flag
_atom_site_refinement_flags
_atom_site_occupancy
_atom_site_symmetry_multiplicity
O O1 0.51398(14) 0.44263(12) 0.5471(3) 0.0250(7) Uani d . 1 1
O O2 0.42128(14) 0.33349(12) 0.1505(3) 0.0237(7) Uani d . 1 1
N N1 0.45758(16) 0.38258(14) 0.3737(4) 0.0187(8) Uani d . 1 1
F F1 0.30567(11) 0.37739(9) 0.4140(3) 0.0260(6) Uani d . 1 1
F F2 0.24363(11) 0.31724(10) 0.6489(3) 0.0299(6) Uani d . 1 1
F F3 0.32951(12) 0.26414(10) 0.8658(3) 0.0294(6) Uani d . 1 1
F F4 0.47869(12) 0.26691(10) 0.8363(3) 0.0278(6) Uani d . 1 1
F F5 0.54000(11) 0.32218(10) 0.5905(3) 0.0263(6) Uani d . 1 1
C C1 0.3490(2) 0.34867(18) 0.5142(5) 0.0201(9) Uani d . 1 1
C C2 0.3174(2) 0.31911(17) 0.6367(5) 0.0215(10) Uani d . 1 1
C C3 0.3605(2) 0.29201(17) 0.7452(4) 0.0221(10) Uani d . 1 1
C C4 0.4358(2) 0.29375(17) 0.7297(5) 0.0217(9) Uani d . 1 1
C C5 0.4666(2) 0.32155(17) 0.6050(5) 0.0214(10) Uani d . 1 1
C C6 0.4242(2) 0.35059(17) 0.4956(5) 0.0208(9) Uani d . 1 1
C C7 0.5015(2) 0.42842(18) 0.4111(5) 0.0200(9) Uani d . 1 1
C C8 0.5291(2) 0.45356(17) 0.2590(4) 0.0196(9) Uani d . 1 1
H H8 0.5082 0.4916 0.2450 0.023 Uiso calc R 1 1
C C9 0.50129(19) 0.41494(17) 0.1264(4) 0.0173(9) Uani d . 1 1
H H9 0.4707 0.4363 0.0494 0.021 Uiso calc R 1 1
C C10 0.4547(2) 0.37121(17) 0.2100(5) 0.0186(9) Uani d . 1 1
C C11 0.6150(2) 0.45643(17) 0.2581(4) 0.0202(9) Uani d . 1 1
H H11 0.6345 0.4822 0.3408 0.024 Uiso calc R 1 1
C C12 0.63542(19) 0.47465(17) 0.0906(5) 0.0201(10) Uani d . 1 1
C C13 0.6725(2) 0.52231(18) 0.0488(5) 0.0242(10) Uani d . 1 1
H H13 0.6878 0.5479 0.1279 0.029 Uiso calc R 1 1
C C14 0.6874(2) 0.53252(19) -0.1114(5) 0.0261(10) Uani d . 1 1
H H14 0.7128 0.5653 -0.1414 0.031 Uiso calc R 1 1
C C15 0.6651(2) 0.49475(19) -0.2276(5) 0.0260(10) Uani d . 1 1
H H15 0.6756 0.5019 -0.3361 0.031 Uiso calc R 1 1
C C16 0.62765(19) 0.44687(18) -0.1848(5) 0.0232(10) Uani d . 1 1
H H16 0.6126 0.4211 -0.2638 0.028 Uiso calc R 1 1
C C17 0.61225(19) 0.43680(17) -0.0259(5) 0.0197(9) Uani d . 1 1
C C18 0.56851(19) 0.38839(16) 0.0393(5) 0.0204(9) Uani d . 1 1
H H18 0.5533 0.3618 -0.0457 0.025 Uiso calc R 1 1
C C19 0.61386(19) 0.36044(17) 0.1681(5) 0.0191(9) Uani d . 1 1
C C20 0.6265(2) 0.30408(19) 0.1811(5) 0.0263(10) Uani d . 1 1
H H20 0.6075 0.2792 0.1042 0.032 Uiso calc R 1 1
C C21 0.6679(2) 0.28419(19) 0.3092(5) 0.0285(11) Uani d . 1 1
H H21 0.6763 0.2455 0.3206 0.034 Uiso calc R 1 1
C C22 0.6965(2) 0.3209(2) 0.4191(5) 0.0296(11) Uani d . 1 1
H H22 0.7258 0.3071 0.5036 0.035 Uiso calc R 1 1
C C23 0.6831(2) 0.37753(19) 0.4080(5) 0.0248(10) Uani d . 1 1
H H23 0.7025 0.4024 0.4847 0.030 Uiso calc R 1 1
C C24 0.6409(2) 0.39716(17) 0.2824(4) 0.0196(9) Uani d . 1 1

loop_
_atom_site_aniso_label
_atom_site_aniso_U_11
_atom_site_aniso_U_22
_atom_site_aniso_U_33
_atom_site_aniso_U_12
_atom_site_aniso_U_13
_atom_site_aniso_U_23
O1 0.0317(15) 0.0235(17) 0.0197(18) 0.0050(13) -0.0021(12) -0.0011(13)
O2 0.0215(14) 0.0264(18) 0.0232(17) -0.0027(13) -0.0010(12) -0.0015(13)
N1 0.0233(17) 0.018(2) 0.0145(19) 0.0006(15) 0.0011(13) -0.0009(14)
F1 0.0241(12) 0.0303(15) 0.0235(14) 0.0048(11) -0.0008(9) 0.0035(11)
F2 0.0211(13) 0.0378(17) 0.0309(15) -0.0019(11) 0.0042(10) 0.0011(12)
F3 0.0325(13) 0.0352(16) 0.0204(14) -0.0063(11) 0.0052(10) 0.0076(11)
F4 0.0313(13) 0.0277(15) 0.0245(14) 0.0030(11) -0.0051(10) 0.0062(11)
F5 0.0209(12) 0.0303(15) 0.0277(14) 0.0021(11) 0.0014(9) 0.0045(11)
C1 0.020(2) 0.026(3) 0.014(2) 0.0036(18) -0.0030(15) -0.0013(18)
C2 0.020(2) 0.024(3) 0.020(2) 0.0010(18) 0.0045(17) -0.0034(19)
C3 0.029(2) 0.023(3) 0.014(2) -0.0008(19) 0.0037(17) -0.0011(18)
C4 0.028(2) 0.019(2) 0.018(2) 0.0000(18) -0.0036(17) -0.0039(18)
C5 0.018(2) 0.020(3) 0.026(3) 0.0001(18) 0.0047(17) -0.0010(18)
C6 0.026(2) 0.018(2) 0.018(2) -0.0006(19) 0.0003(16) -0.0018(18)
C7 0.023(2) 0.021(2) 0.016(2) 0.0054(18) -0.0008(16) -0.0047(18)
C8 0.025(2) 0.017(2) 0.017(2) 0.0023(17) 0.0011(16) 0.0001(17)
C9 0.0185(19) 0.019(2) 0.014(2) 0.0025(17) 0.0024(15) 0.0020(16)
C10 0.0170(19) 0.023(3) 0.016(2) 0.0086(18) 0.0002(15) 0.0006(18)
C11 0.022(2) 0.021(2) 0.017(2) -0.0012(18) -0.0018(16) -0.0025(18)
C12 0.0134(19) 0.027(3) 0.020(2) 0.0019(17) -0.0026(16) 0.0045(19)
C13 0.018(2) 0.030(3) 0.025(3) 0.0008(19) -0.0033(17) 0.001(2)
C14 0.020(2) 0.027(3) 0.031(3) -0.0020(19) -0.0008(18) 0.012(2)
C15 0.023(2) 0.040(3) 0.015(2) -0.001(2) -0.0002(17) 0.006(2)
C16 0.017(2) 0.032(3) 0.020(2) -0.0014(19) -0.0015(16) -0.001(2)
C17 0.0153(18) 0.025(2) 0.019(2) 0.0023(17) 0.0003(15) 0.0003(18)
C18 0.019(2) 0.023(3) 0.019(2) 0.0004(18) -0.0021(16) -0.0040(17)
C19 0.0149(19) 0.025(3) 0.017(2) -0.0001(17) 0.0040(15) 0.0007(18)
C20 0.020(2) 0.029(3) 0.030(3) 0.0028(19) 0.0060(17) 0.001(2)
C21 0.025(2) 0.024(3) 0.037(3) 0.003(2) 0.0083(19) 0.009(2)
C22 0.020(2) 0.044(3) 0.025(3) 0.008(2) 0.0013(17) 0.012(2)
C23 0.019(2) 0.034(3) 0.022(2) 0.0008(19) -0.0003(16) 0.001(2)
C24 0.0188(19) 0.022(2) 0.018(2) 0.0000(17) 0.0032(16) 0.0007(18)

loop_
_atom_type_symbol
_atom_type_description
_atom_type_scat_dispersion_real
_atom_type_scat_dispersion_imag
_atom_type_scat_source
C C 0.0033 0.0016 'International Tables Vol C Tables 4.2.6.8 and 6.1.1.4'
H H 0.0000 0.0000 'International Tables Vol C Tables 4.2.6.8 and 6.1.1.4'
N N 0.0061 0.0033 'International Tables Vol C Tables 4.2.6.8 and 6.1.1.4'
O O 0.0106 0.0060 'International Tables Vol C Tables 4.2.6.8 and 6.1.1.4'
F F 0.0171 0.0103 'International Tables Vol C Tables 4.2.6.8 and 6.1.1.4'

loop_
_geom_angle_atom_site_label_1
_geom_angle_atom_site_label_2
_geom_angle_atom_site_label_3
_geom_angle
C7 N1 C10 113.3(3)
C7 N1 C6 120.7(3)
C10 N1 C6 125.9(3)
F1 C1 C2 119.3(3)
F1 C1 C6 119.6(4)
C2 C1 C6 121.1(4)
F2 C2 C3 120.3(4)
F2 C2 C1 119.3(3)
C3 C2 C1 120.4(4)
F3 C3 C2 120.1(3)
F3 C3 C4 120.4(4)
C2 C3 C4 119.5(4)
F4 C4 C5 120.3(3)
F4 C4 C3 119.8(4)
C5 C4 C3 119.8(4)
F5 C5 C4 119.0(3)
F5 C5 C6 119.2(3)
C4 C5 C6 121.7(4)
C1 C6 C5 117.4(4)
C1 C6 N1 121.7(4)
C5 C6 N1 120.8(3)
O1 C7 N1 122.7(4)
O1 C7 C8 128.8(4)
N1 C7 C8 108.5(3)
C7 C8 C9 105.3(3)
C7 C8 C11 110.9(3)
C9 C8 C11 110.6(3)
C7 C8 H8 110.0
C9 C8 H8 110.0
C11 C8 H8 110.0
C10 C9 C8 105.4(3)
C10 C9 C18 111.8(3)
C8 C9 C18 109.2(3)
C10 C9 H9 110.1
C8 C9 H9 110.1
C18 C9 H9 110.1
O2 C10 N1 125.1(4)
O2 C10 C9 127.7(4)
N1 C10 C9 107.3(3)
C24 C11 C12 108.7(3)
C24 C11 C8 105.6(3)
C12 C11 C8 105.2(3)
C24 C11 H11 112.3
C12 C11 H11 112.3
C8 C11 H11 112.3
C13 C12 C17 120.7(4)
C13 C12 C11 126.6(4)
C17 C12 C11 112.7(3)
C12 C13 C14 119.2(4)
C12 C13 H13 120.4
C14 C13 H13 120.4
C15 C14 C13 120.4(4)
C15 C14 H14 119.8
C13 C14 H14 119.8
C16 C15 C14 120.1(4)
C16 C15 H15 119.9
C14 C15 H15 119.9
C15 C16 C17 119.7(4)
C15 C16 H16 120.2
C17 C16 H16 120.2
C16 C17 C12 119.9(4)
C16 C17 C18 126.2(4)
C12 C17 C18 113.9(3)
C17 C18 C19 108.2(3)
C17 C18 C9 105.6(3)
C19 C18 C9 105.8(3)
C17 C18 H18 112.3
C19 C18 H18 112.3
C9 C18 H18 112.3
C20 C19 C24 120.6(4)
C20 C19 C18 125.6(4)
C24 C19 C18 113.8(4)
C19 C20 C21 119.1(4)
C19 C20 H20 120.4
C21 C20 H20 120.4
C22 C21 C20 120.0(4)
C22 C21 H21 120.0
C20 C21 H21 120.0
C21 C22 C23 121.1(4)
C21 C22 H22 119.5
C23 C22 H22 119.5
C22 C23 C24 118.8(4)
C22 C23 H23 120.6
C24 C23 H23 120.6
C23 C24 C19 120.3(4)
C23 C24 C11 126.5(4)
C19 C24 C11 113.1(3)

loop_
_geom_bond_atom_site_label_1
_geom_bond_atom_site_label_2
_geom_bond_distance
O1 C7 1.218(4)
O2 C10 1.204(5)
N1 C7 1.402(5)
N1 C10 1.408(5)
N1 C6 1.422(5)
F1 C1 1.348(4)
F2 C2 1.352(4)
F3 C3 1.343(4)
F4 C4 1.356(4)
F5 C5 1.345(4)
C1 C2 1.380(6)
C1 C6 1.383(5)
C2 C3 1.372(6)
C3 C4 1.382(5)
C4 C5 1.368(5)
C5 C6 1.393(6)
C7 C8 1.505(6)
C8 C9 1.541(5)
C8 C11 1.568(5)
C8 H8 1.0000
C9 C10 1.527(5)
C9 C18 1.567(5)
C9 H9 1.0000
C11 C24 1.519(6)
C11 C12 1.525(5)
C11 H11 1.0000
C12 C13 1.379(6)
C12 C17 1.406(6)
C13 C14 1.400(6)
C13 H13 0.9500
C14 C15 1.398(6)
C14 H14 0.9500
C15 C16 1.389(6)
C15 H15 0.9500
C16 C17 1.390(5)
C16 H16 0.9500
C17 C18 1.517(5)
C18 C19 1.523(5)
C18 H18 1.0000
C19 C20 1.382(6)
C19 C24 1.398(5)
C20 C21 1.403(6)
C20 H20 0.9500
C21 C22 1.383(6)
C21 H21 0.9500
C22 C23 1.390(6)
C22 H22 0.9500
C23 C24 1.393(5)
C23 H23 0.9500

loop_
_geom_hbond_atom_site_label_D
_geom_hbond_atom_site_label_H
_geom_hbond_atom_site_label_A
_geom_hbond_site_symmetry_A
_geom_hbond_distance_DH
_geom_hbond_distance_HA
_geom_hbond_distance_DA
_geom_hbond_angle_DHA
C16 H16 O1 1_554 0.95 2.46 3.070(5) 121.8
C8 H8 O1 5_666 1.00 2.40 3.091(5) 125.7

loop_
_geom_torsion_atom_site_label_1
_geom_torsion_atom_site_label_2
_geom_torsion_atom_site_label_3
_geom_torsion_atom_site_label_4
_geom_torsion
F1 C1 C2 F2 3.3(6)
C6 C1 C2 F2 -178.6(4)
F1 C1 C2 C3 -176.5(4)
C6 C1 C2 C3 1.6(6)
F2 C2 C3 F3 -1.0(6)
C1 C2 C3 F3 178.8(4)
F2 C2 C3 C4 179.2(4)
C1 C2 C3 C4 -1.0(6)
F3 C3 C4 F4 0.4(6)
C2 C3 C4 F4 -179.8(4)
F3 C3 C4 C5 179.0(4)
C2 C3 C4 C5 -1.2(6)
F4 C4 C5 F5 -0.5(6)
C3 C4 C5 F5 -179.1(3)
F4 C4 C5 C6 -178.5(4)
C3 C4 C5 C6 2.9(6)
F1 C1 C6 C5 178.1(3)
C2 C1 C6 C5 0.1(6)
F1 C1 C6 N1 0.5(6)
C2 C1 C6 N1 -177.6(4)
F5 C5 C6 C1 179.7(4)
C4 C5 C6 C1 -2.3(6)
F5 C5 C6 N1 -2.7(6)
C4 C5 C6 N1 175.3(4)
C7 N1 C6 C1 114.3(4)
C10 N1 C6 C1 -69.5(5)
C7 N1 C6 C5 -63.2(5)
C10 N1 C6 C5 113.0(4)
C10 N1 C7 O1 -175.7(3)
C6 N1 C7 O1 0.9(6)
C10 N1 C7 C8 3.1(4)
C6 N1 C7 C8 179.8(3)
O1 C7 C8 C9 174.8(4)
N1 C7 C8 C9 -4.0(4)
O1 C7 C8 C11 55.0(5)
N1 C7 C8 C11 -123.8(3)
C7 C8 C9 C10 3.4(4)
C11 C8 C9 C10 123.4(3)
C7 C8 C9 C18 -116.8(3)
C11 C8 C9 C18 3.1(4)
C7 N1 C10 O2 178.9(4)
C6 N1 C10 O2 2.5(6)
C7 N1 C10 C9 -0.8(4)
C6 N1 C10 C9 -177.3(3)
C8 C9 C10 O2 178.5(4)
C18 C9 C10 O2 -63.0(5)
C8 C9 C10 N1 -1.7(4)
C18 C9 C10 N1 116.7(3)
C7 C8 C11 C24 57.3(4)
C9 C8 C11 C24 -59.2(4)
C7 C8 C11 C12 172.2(3)
C9 C8 C11 C12 55.7(4)
C24 C11 C12 C13 -128.6(4)
C8 C11 C12 C13 118.7(4)
C24 C11 C12 C17 51.4(4)
C8 C11 C12 C17 -61.3(4)
C17 C12 C13 C14 -0.4(6)
C11 C12 C13 C14 179.5(4)
C12 C13 C14 C15 -0.2(6)
C13 C14 C15 C16 0.3(6)
C14 C15 C16 C17 0.2(6)
C15 C16 C17 C12 -0.8(5)
C15 C16 C17 C18 176.4(4)
C13 C12 C17 C16 0.9(6)
C11 C12 C17 C16 -179.0(3)
C13 C12 C17 C18 -176.7(3)
C11 C12 C17 C18 3.4(4)
C16 C17 C18 C19 127.8(4)
C12 C17 C18 C19 -54.8(4)
C16 C17 C18 C9 -119.3(4)
C12 C17 C18 C9 58.1(4)
C10 C9 C18 C17 -175.6(3)
C8 C9 C18 C17 -59.4(4)
C10 C9 C18 C19 -61.1(4)
C8 C9 C18 C19 55.2(4)
C17 C18 C19 C20 -131.7(4)
C9 C18 C19 C20 115.5(4)
C17 C18 C19 C24 50.9(4)
C9 C18 C19 C24 -61.9(4)
C24 C19 C20 C21 -1.0(6)
C18 C19 C20 C21 -178.2(3)
C19 C20 C21 C22 -1.1(6)
C20 C21 C22 C23 2.0(6)
C21 C22 C23 C24 -0.7(6)
C22 C23 C24 C19 -1.4(6)
C22 C23 C24 C11 174.3(4)
C20 C19 C24 C23 2.3(6)
C18 C19 C24 C23 179.8(3)
C20 C19 C24 C11 -174.0(3)
C18 C19 C24 C11 3.5(5)
C12 C11 C24 C23 128.6(4)
C8 C11 C24 C23 -118.9(4)
C12 C11 C24 C19 -55.4(4)
C8 C11 C24 C19 57.0(4)

loop_
_cod_related_entry_id
_cod_related_entry_database
_cod_related_entry_code
1 ChemSpider 2554760
